data_7028699
loop_
_publ_author_name
'Singh, Vikram'
'Chauhan, Ratna'
'Gupta, Ajit N.'
'Kumar, Vinod'
'Drew, Michael G. B.'
'Bahadur, Lal'
'Singh, Nanhai'

_publ_section_title
;
 Photosensitizing activity of ferrocenyl bearing Ni(ii) and Cu(ii)
 dithiocarbamates in dye sensitized TiO2 solar cells.
;
_journal_issue 12
_journal_name_full 'Dalton transactions (Cambridge, England : 2003)'
_journal_page_first 4752
_journal_page_last 4761
_journal_paper_doi 10.1039/c3dt52142g
_journal_volume 43
_journal_year 2014
_chemical_formula_sum 'C32 H28 Cu Fe2 N2 O0 S4'
_chemical_formula_weight 912.24
_chemical_name_systematic
;
?
;
_space_group_IT_number 2
_symmetry_space_group_name_Hall '-P 1'
_symmetry_space_group_name_H-M 'P -1'
_atom_sites_solution_hydrogens geom
_atom_sites_solution_primary direct
_atom_sites_solution_secondary difmap
_audit_creation_method SHELXL-97
_cell_angle_alpha 84.763(9)
_cell_angle_beta 77.404(15)
_cell_angle_gamma 85.766(9)
_cell_formula_units_Z 1
_cell_length_a 7.5963(13)
_cell_length_b 11.2271(8)
_cell_length_c 11.6787(19)
_cell_measurement_temperature 293(2)
_cell_volume 966.5(2)
_computing_structure_refinement 'SHELXL-97 (Sheldrick, 1997)'
_diffrn_ambient_temperature 293(2)
_diffrn_measured_fraction_theta_full 0.999
_diffrn_measured_fraction_theta_max 0.835
_diffrn_radiation_monochromator graphite
_diffrn_radiation_source 'fine-focus sealed tube'
_diffrn_radiation_type MoK\a
_diffrn_radiation_wavelength 0.71073
_diffrn_reflns_av_R_equivalents 0.0265
_diffrn_reflns_av_sigmaI/netI 0.0596
_diffrn_reflns_limit_h_max 9
_diffrn_reflns_limit_h_min -9
_diffrn_reflns_limit_k_max 15
_diffrn_reflns_limit_k_min -14
_diffrn_reflns_limit_l_max 15
_diffrn_reflns_limit_l_min -15
_diffrn_reflns_number 7244
_diffrn_reflns_theta_full 25.00
_diffrn_reflns_theta_max 29.16
_diffrn_reflns_theta_min 2.95
_exptl_absorpt_coefficient_mu 1.522
_exptl_absorpt_correction_type none
_exptl_crystal_density_diffrn 1.567
_exptl_crystal_density_method 'not measured'
_exptl_crystal_F_000 379
_exptl_crystal_size_max 0.45
_exptl_crystal_size_mid 0.40
_exptl_crystal_size_min 0.38
_refine_diff_density_max 0.692
_refine_diff_density_min -0.539
_refine_diff_density_rms 0.074
_refine_ls_extinction_method none
_refine_ls_goodness_of_fit_ref 1.042
_refine_ls_hydrogen_treatment mixed
_refine_ls_matrix_type full
_refine_ls_number_parameters 226
_refine_ls_number_reflns 4349
_refine_ls_number_restraints 0
_refine_ls_restrained_S_all 1.042
_refine_ls_R_factor_all 0.0813
_refine_ls_R_factor_gt 0.0494
_refine_ls_shift/su_max 0.009
_refine_ls_shift/su_mean 0.002
_refine_ls_structure_factor_coef Fsqd
_refine_ls_weighting_details 'calc w=1/[\s^2^(Fo^2^)+(0.0380P)^2^+0.3423P] where P=(Fo^2^+2Fc^2^)/3'
_refine_ls_weighting_scheme calc
_refine_ls_wR_factor_gt 0.0967
_refine_ls_wR_factor_ref 0.1125
_reflns_number_gt 3003
_reflns_number_total 4349
_reflns_threshold_expression >2sigma(I)
_cod_data_source_file c3dt52142g.txt
_cod_data_source_block vkscu-3
_cod_original_sg_symbol_H-M P-1
_cod_database_code 7028699

loop_
_symmetry_equiv_pos_as_xyz
'x, y, z'
'-x, -y, -z'

loop_
_atom_site_label
_atom_site_type_symbol
_atom_site_fract_x
_atom_site_fract_y
_atom_site_fract_z
_atom_site_U_iso_or_equiv
_atom_site_adp_type
_atom_site_occupancy
_atom_site_symmetry_multiplicity
_atom_site_calc_flag
_atom_site_refinement_flags
O1 O 0.9387(4) 0.4034(3) 0.6209(3) 0.0742(9) Uiso 1 1 d .
O2 O 1.1451(5) 0.2404(3) 0.5969(3) 0.0806(9) Uiso 1 1 d .
C021 C 0.7742(7) 0.3416(5) 1.3085(4) 0.0730(14) Uani 1 1 d .
H021 H 0.7926 0.3972 1.2435 0.088 Uiso 1 1 calc R
C1 C 1.1150(7) 0.3601(5) 0.5614(5) 0.0973(19) Uani 1 1 d .
H1A H 1.1234 0.3691 0.4770 0.117 Uiso 1 1 calc R
H1B H 1.2065 0.4070 0.5793 0.117 Uiso 1 1 calc R
C023 C 0.6328(8) 0.3470(5) 1.4051(6) 0.0892(17) Uani 1 1 d .
H023 H 0.5396 0.4061 1.4164 0.107 Uiso 1 1 calc R
C024 C 0.3858(5) 0.1959(3) 1.2808(3) 0.0456(9) Uani 1 1 d .
H024 H 0.2939 0.2557 1.2938 0.055 Uiso 1 1 calc R
Cu1 Cu 0.0000 0.5000 1.0000 0.04319(19) Uani 1 2 d S
Fe2 Fe 0.62934(7) 0.19356(5) 1.32682(4) 0.04149(17) Uani 1 1 d .
S3 S 0.23211(13) 0.45416(8) 1.09538(8) 0.0447(2) Uani 1 1 d .
S4 S 0.14722(15) 0.33782(9) 0.90590(10) 0.0595(3) Uani 1 1 d .
C001 C 0.8117(11) 0.1824(6) 1.4315(7) 0.113(3) Uani 1 1 d .
H001 H 0.8597 0.1121 1.4640 0.135 Uiso 1 1 calc R
C002 C 0.2935(5) 0.3449(3) 0.9990(3) 0.0371(8) Uani 1 1 d .
N1 N 0.4416(4) 0.2729(2) 0.9950(2) 0.0336(6) Uiso 1 1 d .
C004 C 0.5632(4) 0.2818(3) 1.0765(3) 0.0363(8) Uani 1 1 d .
H00A H 0.5471 0.3614 1.1045 0.044 Uiso 1 1 calc R
H00B H 0.6875 0.2707 1.0342 0.044 Uiso 1 1 calc R
C4 C 0.7052(5) 0.2992(3) 0.7675(3) 0.0435(9) Uani 1 1 d .
H4 H 0.6225 0.3648 0.7755 0.052 Uiso 1 1 calc R
C7 C 0.9566(6) 0.1015(4) 0.7375(4) 0.0614(12) Uani 1 1 d .
H7 H 1.0390 0.0359 0.7260 0.074 Uiso 1 1 calc R
C8 C 0.4871(5) 0.1759(3) 0.9156(3) 0.0418(9) Uani 1 1 d .
H8A H 0.3934 0.1747 0.8711 0.050 Uiso 1 1 calc R
H8B H 0.4902 0.0999 0.9620 0.050 Uiso 1 1 calc R
C009 C 0.6548(11) 0.2476(7) 1.4828(4) 0.112(3) Uani 1 1 d .
H009 H 0.5791 0.2284 1.5552 0.135 Uiso 1 1 calc R
C010 C 0.5283(4) 0.1911(3) 1.1794(3) 0.0349(8) Uani 1 1 d .
C2 C 0.9920(5) 0.2084(4) 0.6791(3) 0.0539(10) Uani 1 1 d .
C012 C 0.6367(5) 0.0832(3) 1.1955(3) 0.0422(9) Uani 1 1 d .
H012 H 0.7385 0.0563 1.1423 0.051 Uiso 1 1 calc R
C6 C 0.7910(5) 0.0933(3) 0.8159(3) 0.0520(10) Uani 1 1 d .
H6 H 0.7633 0.0209 0.8592 0.062 Uiso 1 1 calc R
C5 C 0.6659(5) 0.1896(3) 0.8317(3) 0.0390(8) Uani 1 1 d .
C015 C 0.5618(6) 0.0245(3) 1.3067(3) 0.0501(10) Uani 1 1 d .
H015 H 0.6065 -0.0469 1.3395 0.060 Uiso 1 1 calc R
C016 C 0.4074(5) 0.0943(4) 1.3583(3) 0.0515(10) Uani 1 1 d .
H016 H 0.3324 0.0764 1.4313 0.062 Uiso 1 1 calc R
C3 C 0.8703(6) 0.3061(3) 0.6925(3) 0.0514(10) Uani 1 1 d .
C018 C 0.8832(7) 0.2413(6) 1.3236(6) 0.0881(17) Uani 1 1 d .
H018 H 0.9870 0.2168 1.2708 0.106 Uiso 1 1 calc R

loop_
_atom_site_aniso_label
_atom_site_aniso_U_11
_atom_site_aniso_U_22
_atom_site_aniso_U_33
_atom_site_aniso_U_23
_atom_site_aniso_U_13
_atom_site_aniso_U_12
C021 0.085(4) 0.078(3) 0.065(3) 0.003(3) -0.026(3) -0.052(3)
C1 0.069(4) 0.122(5) 0.086(4) -0.033(3) 0.034(3) -0.032(3)
C023 0.085(4) 0.087(4) 0.106(4) -0.049(4) -0.017(4) -0.030(3)
C024 0.033(2) 0.059(2) 0.046(2) -0.0083(19) -0.0082(17) -0.0054(17)
Cu1 0.0424(4) 0.0413(4) 0.0472(4) -0.0042(3) -0.0148(3) 0.0057(3)
Fe2 0.0399(3) 0.0515(3) 0.0364(3) -0.0008(2) -0.0130(2) -0.0136(2)
S3 0.0474(6) 0.0433(5) 0.0472(5) -0.0143(4) -0.0171(5) 0.0081(4)
S4 0.0629(7) 0.0620(6) 0.0657(7) -0.0258(5) -0.0393(6) 0.0200(5)
C001 0.155(7) 0.102(5) 0.122(6) 0.034(4) -0.117(5) -0.062(5)
C002 0.042(2) 0.0368(18) 0.0345(17) -0.0006(15) -0.0125(16) -0.0014(15)
C004 0.0315(19) 0.0405(18) 0.0386(18) -0.0049(15) -0.0105(15) -0.0017(15)
C4 0.051(2) 0.042(2) 0.0392(19) -0.0127(17) -0.0117(18) 0.0036(17)
C7 0.052(3) 0.062(3) 0.069(3) -0.014(2) -0.015(2) 0.017(2)
C8 0.049(2) 0.0317(18) 0.047(2) -0.0096(16) -0.0143(18) -0.0002(16)
C009 0.147(7) 0.164(7) 0.040(3) -0.013(4) -0.014(4) -0.110(5)
C010 0.0316(19) 0.0417(18) 0.0348(17) -0.0068(15) -0.0123(15) -0.0035(15)
C2 0.038(2) 0.076(3) 0.048(2) -0.021(2) -0.0013(19) -0.005(2)
C012 0.042(2) 0.045(2) 0.041(2) -0.0086(17) -0.0124(17) 0.0031(17)
C6 0.055(3) 0.047(2) 0.054(2) -0.0042(19) -0.015(2) 0.0075(19)
C5 0.044(2) 0.0395(19) 0.0365(18) -0.0129(16) -0.0131(16) 0.0042(16)
C015 0.061(3) 0.045(2) 0.050(2) 0.0086(18) -0.028(2) -0.0143(19)
C016 0.051(3) 0.065(3) 0.039(2) 0.0077(19) -0.0086(19) -0.028(2)
C3 0.066(3) 0.053(2) 0.036(2) -0.0073(18) -0.009(2) -0.014(2)
C018 0.048(3) 0.105(4) 0.123(5) -0.029(4) -0.029(3) -0.018(3)

loop_
_atom_type_symbol
_atom_type_description
_atom_type_scat_dispersion_real
_atom_type_scat_dispersion_imag
_atom_type_scat_source
C C 0.0033 0.0016 'International Tables Vol C Tables 4.2.6.8 and 6.1.1.4'
H H 0.0000 0.0000 'International Tables Vol C Tables 4.2.6.8 and 6.1.1.4'
N N 0.0061 0.0033 'International Tables Vol C Tables 4.2.6.8 and 6.1.1.4'
S S 0.1246 0.1234 'International Tables Vol C Tables 4.2.6.8 and 6.1.1.4'
Fe Fe 0.3463 0.8444 'International Tables Vol C Tables 4.2.6.8 and 6.1.1.4'
Cu Cu 0.3201 1.2651 'International Tables Vol C Tables 4.2.6.8 and 6.1.1.4'
O O 0.0106 0.0060 'International Tables Vol C Tables 4.2.6.8 and 6.1.1.4'

loop_
_geom_angle_atom_site_label_1
_geom_angle_atom_site_label_2
_geom_angle_atom_site_label_3
_geom_angle
_geom_angle_site_symmetry_1
_geom_angle_site_symmetry_3
C3 O1 C1 104.0(3) . .
C1 O2 C2 106.2(4) . .
C018 C021 C023 109.0(5) . .
C018 C021 Fe2 70.3(3) . .
C023 C021 Fe2 70.0(3) . .
C018 C021 H021 125.5 . .
C023 C021 H021 125.5 . .
Fe2 C021 H021 125.8 . .
O2 C1 O1 110.0(4) . .
O2 C1 H1A 109.7 . .
O1 C1 H1A 109.7 . .
O2 C1 H1B 109.7 . .
O1 C1 H1B 109.7 . .
H1A C1 H1B 108.2 . .
C021 C023 C009 107.7(5) . .
C021 C023 Fe2 70.3(3) . .
C009 C023 Fe2 69.7(3) . .
C021 C023 H023 126.2 . .
C009 C023 H023 126.2 . .
Fe2 C023 H023 125.4 . .
C016 C024 C010 108.4(3) . .
C016 C024 Fe2 69.8(2) . .
C010 C024 Fe2 69.59(19) . .
C016 C024 H024 125.8 . .
C010 C024 H024 125.8 . .
Fe2 C024 H024 126.4 . .
S3 Cu1 S3 180.0 2_567 .
S3 Cu1 S4 77.71(3) 2_567 2_567
S3 Cu1 S4 102.29(3) . 2_567
S3 Cu1 S4 102.29(3) 2_567 .
S3 Cu1 S4 77.71(3) . .
S4 Cu1 S4 180.0 2_567 .
C009 Fe2 C001 40.4(2) . .
C009 Fe2 C023 40.3(2) . .
C001 Fe2 C023 67.4(3) . .
C009 Fe2 C018 67.5(2) . .
C001 Fe2 C018 39.9(2) . .
C023 Fe2 C018 67.0(2) . .
C009 Fe2 C021 67.1(2) . .
C001 Fe2 C021 66.7(2) . .
C023 Fe2 C021 39.78(19) . .
C018 Fe2 C021 39.42(19) . .
C009 Fe2 C024 122.1(3) . .
C001 Fe2 C024 159.0(3) . .
C023 Fe2 C024 106.7(2) . .
C018 Fe2 C024 158.4(2) . .
C021 Fe2 C024 122.6(2) . .
C009 Fe2 C010 157.8(3) . .
C001 Fe2 C010 159.6(3) . .
C023 Fe2 C010 121.8(2) . .
C018 Fe2 C010 123.3(2) . .
C021 Fe2 C010 107.70(16) . .
C024 Fe2 C010 40.89(13) . .
C009 Fe2 C016 107.5(2) . .
C001 Fe2 C016 124.0(2) . .
C023 Fe2 C016 122.4(2) . .
C018 Fe2 C016 160.3(2) . .
C021 Fe2 C016 158.1(2) . .
C024 Fe2 C016 40.61(14) . .
C010 Fe2 C016 68.75(14) . .
C009 Fe2 C012 159.6(3) . .
C001 Fe2 C012 124.3(3) . .
C023 Fe2 C012 159.0(2) . .
C018 Fe2 C012 109.52(19) . .
C021 Fe2 C012 124.30(18) . .
C024 Fe2 C012 68.47(14) . .
C010 Fe2 C012 41.16(13) . .
C016 Fe2 C012 68.13(15) . .
C009 Fe2 C015 123.2(2) . .
C001 Fe2 C015 109.2(2) . .
C023 Fe2 C015 158.6(2) . .
C018 Fe2 C015 125.0(2) . .
C021 Fe2 C015 160.3(2) . .
C024 Fe2 C015 68.43(15) . .
C010 Fe2 C015 69.06(14) . .
C016 Fe2 C015 40.45(15) . .
C012 Fe2 C015 40.62(14) . .
C002 S3 Cu1 84.59(12) . .
C002 S4 Cu1 83.80(11) . .
C018 C001 C009 107.9(6) . .
C018 C001 Fe2 70.1(3) . .
C009 C001 Fe2 69.6(3) . .
C018 C001 H001 126.0 . .
C009 C001 H001 126.0 . .
Fe2 C001 H001 125.8 . .
N1 C002 S3 123.2(3) . .
N1 C002 S4 123.0(2) . .
S3 C002 S4 113.82(19) . .
C002 N1 C8 122.3(3) . .
C002 N1 C004 121.3(3) . .
C8 N1 C004 116.3(3) . .
N1 C004 C010 112.3(3) . .
N1 C004 H00A 109.2 . .
C010 C004 H00A 109.2 . .
N1 C004 H00B 109.2 . .
C010 C004 H00B 109.2 . .
H00A C004 H00B 107.9 . .
C3 C4 C5 117.3(3) . .
C3 C4 H4 121.3 . .
C5 C4 H4 121.3 . .
C2 C7 C6 116.8(4) . .
C2 C7 H7 121.6 . .
C6 C7 H7 121.6 . .
N1 C8 C5 112.5(3) . .
N1 C8 H8A 109.1 . .
C5 C8 H8A 109.1 . .
N1 C8 H8B 109.1 . .
C5 C8 H8B 109.1 . .
H8A C8 H8B 107.8 . .
C023 C009 C001 107.2(5) . .
C023 C009 Fe2 69.9(3) . .
C001 C009 Fe2 70.0(3) . .
C023 C009 H009 126.4 . .
C001 C009 H009 126.4 . .
Fe2 C009 H009 125.3 . .
C024 C010 C012 107.0(3) . .
C024 C010 C004 127.0(3) . .
C012 C010 C004 125.9(3) . .
C024 C010 Fe2 69.52(19) . .
C012 C010 Fe2 69.88(19) . .
C004 C010 Fe2 124.6(2) . .
C7 C2 C3 122.7(4) . .
C7 C2 O2 128.3(4) . .
C3 C2 O2 109.0(4) . .
C015 C012 C010 108.2(3) . .
C015 C012 Fe2 69.7(2) . .
C010 C012 Fe2 68.96(18) . .
C015 C012 H012 125.9 . .
C010 C012 H012 125.9 . .
Fe2 C012 H012 127.0 . .
C5 C6 C7 122.0(4) . .
C5 C6 H6 119.0 . .
C7 C6 H6 119.0 . .
C6 C5 C4 119.8(3) . .
C6 C5 C8 120.2(3) . .
C4 C5 C8 120.0(3) . .
C016 C015 C012 107.7(3) . .
C016 C015 Fe2 69.4(2) . .
C012 C015 Fe2 69.6(2) . .
C016 C015 H015 126.2 . .
C012 C015 H015 126.2 . .
Fe2 C015 H015 126.4 . .
C015 C016 C024 108.7(3) . .
C015 C016 Fe2 70.2(2) . .
C024 C016 Fe2 69.6(2) . .
C015 C016 H016 125.7 . .
C024 C016 H016 125.7 . .
Fe2 C016 H016 126.2 . .
C4 C3 O1 127.7(4) . .
C4 C3 C2 121.4(4) . .
O1 C3 C2 110.8(4) . .
C021 C018 C001 108.1(6) . .
C021 C018 Fe2 70.3(3) . .
C001 C018 Fe2 70.0(3) . .
C021 C018 H018 126.0 . .
C001 C018 H018 126.0 . .
Fe2 C018 H018 125.4 . .

loop_
_geom_bond_atom_site_label_1
_geom_bond_atom_site_label_2
_geom_bond_distance
_geom_bond_site_symmetry_2
O1 C3 1.375(4) .
O1 C1 1.440(5) .
O2 C1 1.388(6) .
O2 C2 1.384(5) .
C021 C018 1.369(7) .
C021 C023 1.380(7) .
C021 Fe2 2.030(4) .
C021 H021 0.9300 .
C1 H1A 0.9700 .
C1 H1B 0.9700 .
C023 C009 1.396(8) .
C023 Fe2 2.027(4) .
C023 H023 0.9300 .
C024 C016 1.413(5) .
C024 C010 1.421(5) .
C024 Fe2 2.034(4) .
C024 H024 0.9300 .
Cu1 S3 2.2874(10) 2_567
Cu1 S3 2.2874(10) .
Cu1 S4 2.3027(10) 2_567
Cu1 S4 2.3027(10) .
Fe2 C009 2.024(5) .
Fe2 C001 2.029(5) .
Fe2 C018 2.031(5) .
Fe2 C010 2.035(3) .
Fe2 C016 2.038(4) .
Fe2 C012 2.047(3) .
Fe2 C015 2.049(4) .
S3 C002 1.711(3) .
S4 C002 1.726(3) .
C001 C018 1.386(8) .
C001 C009 1.399(9) .
C001 H001 0.9300 .
C002 N1 1.330(4) .
N1 C8 1.468(4) .
N1 C004 1.477(4) .
C004 C010 1.494(4) .
C004 H00A 0.9700 .
C004 H00B 0.9700 .
C4 C3 1.367(5) .
C4 C5 1.398(5) .
C4 H4 0.9300 .
C7 C2 1.340(6) .
C7 C6 1.389(5) .
C7 H7 0.9300 .
C8 C5 1.500(5) .
C8 H8A 0.9700 .
C8 H8B 0.9700 .
C009 H009 0.9300 .
C010 C012 1.435(4) .
C2 C3 1.378(5) .
C012 C015 1.422(5) .
C012 H012 0.9300 .
C6 C5 1.383(5) .
C6 H6 0.9300 .
C015 C016 1.413(5) .
C015 H015 0.9300 .
C016 H016 0.9300 .
C018 H018 0.9300 .
